data_2239957
loop_
_publ_author_name
'Choi, Hong Dae'
'Lee, Uk'

_publ_section_title
;
 Crystal structure of
 5-chloro-3-(4-fluorophenylsulfinyl)-2,4,6-trimethyl-1-benzofuran
;
_journal_coeditor_code XU5819
_journal_issue 10
_journal_name_full 'Acta Crystallographica Section E'
_journal_page_first o1078
_journal_page_last o1079
_journal_paper_doi 10.1107/S1600536814019229
_journal_volume 70
_journal_year 2014
_chemical_formula_iupac 'C17 H14 Cl F O2 S'
_chemical_formula_moiety 'C17 H14 Cl F O2 S'
_chemical_formula_sum 'C17 H14 Cl F O2 S'
_chemical_formula_weight 336.79
_chemical_melting_point_gt 433
_chemical_melting_point_lt 432
_chemical_name_systematic
;
5-Chloro-3-(4-fluorophenylsulfinyl)-2,4,6-trimethyl-1-benzofuran
;
_space_group_IT_number 15
_symmetry_cell_setting monoclinic
_symmetry_space_group_name_Hall '-C 2yc'
_symmetry_space_group_name_H-M 'C 1 2/c 1'
_atom_sites_solution_hydrogens difmap
_atom_sites_solution_primary direct
_atom_sites_solution_secondary difmap
_cell_angle_alpha 90.00
_cell_angle_beta 126.6220(10)
_cell_angle_gamma 90.00
_cell_formula_units_Z 8
_cell_length_a 21.7503(3)
_cell_length_b 10.6444(2)
_cell_length_c 16.4061(3)
_cell_measurement_reflns_used 6565
_cell_measurement_temperature 173(2)
_cell_measurement_theta_max 28.26
_cell_measurement_theta_min 2.61
_cell_volume 3048.49(10)
_computing_cell_refinement '<i>SAINT</i> (Bruker, 2009)'
_computing_data_collection '<i>APEX2</i> (Bruker, 2009)'
_computing_data_reduction '<i>SAINT</i> (Bruker, 2009)'
_computing_molecular_graphics
;
<i>ORTEP-3 for Windows</i> (Farrugia, 2012) and
<i>DIAMOND</i> (Brandenburg, 1998)
;
_computing_publication_material '<i>SHELXL97</i> (Sheldrick, 2008)'
_computing_structure_refinement '<i>SHELXL97</i> (Sheldrick, 2008)'
_computing_structure_solution '<i>SHELXS97</i> (Sheldrick, 2008)'
_diffrn_ambient_temperature 173(2)
_diffrn_detector_area_resol_mean 10.0
_diffrn_measured_fraction_theta_full 0.998
_diffrn_measured_fraction_theta_max 0.998
_diffrn_measurement_device_type 'Bruker SMART APEXII CCD'
_diffrn_measurement_method '\f and \w scans'
_diffrn_radiation_monochromator 'graphite multilayer'
_diffrn_radiation_source 'rotating anode'
_diffrn_radiation_type MoK\a
_diffrn_radiation_wavelength 0.71073
_diffrn_reflns_av_R_equivalents 0.0303
_diffrn_reflns_av_sigmaI/netI 0.0316
_diffrn_reflns_limit_h_max 28
_diffrn_reflns_limit_h_min -28
_diffrn_reflns_limit_k_max 13
_diffrn_reflns_limit_k_min -14
_diffrn_reflns_limit_l_max 21
_diffrn_reflns_limit_l_min -17
_diffrn_reflns_number 14427
_diffrn_reflns_theta_full 28.31
_diffrn_reflns_theta_max 28.31
_diffrn_reflns_theta_min 2.24
_diffrn_standards_number 0
_exptl_absorpt_coefficient_mu 0.402
_exptl_absorpt_correction_T_max 0.9080
_exptl_absorpt_correction_T_min 0.8456
_exptl_absorpt_correction_type multi-scan
_exptl_absorpt_process_details '(<i>SADABS</i>; Bruker, 2009)'
_exptl_crystal_colour colourless
_exptl_crystal_density_diffrn 1.468
_exptl_crystal_density_method 'not measured'
_exptl_crystal_description block
_exptl_crystal_F_000 1392
_exptl_crystal_size_max 0.43
_exptl_crystal_size_mid 0.26
_exptl_crystal_size_min 0.25
_refine_diff_density_max 0.266
_refine_diff_density_min -0.381
_refine_ls_extinction_method none
_refine_ls_goodness_of_fit_ref 1.056
_refine_ls_hydrogen_treatment constr
_refine_ls_matrix_type full
_refine_ls_number_parameters 202
_refine_ls_number_reflns 3777
_refine_ls_number_restraints 0
_refine_ls_restrained_S_all 1.056
_refine_ls_R_factor_all 0.0471
_refine_ls_R_factor_gt 0.0373
_refine_ls_shift/su_max 0.001
_refine_ls_shift/su_mean 0.000
_refine_ls_structure_factor_coef Fsqd
_refine_ls_weighting_details 'calc w=1/[\s^2^(Fo^2^)+(0.0482P)^2^+1.6356P] where P=(Fo^2^+2Fc^2^)/3'
_refine_ls_weighting_scheme calc
_refine_ls_wR_factor_gt 0.0908
_refine_ls_wR_factor_ref 0.0963
_reflns_number_gt 3158
_reflns_number_total 3777
_reflns_threshold_expression I>2\s(I)
_cod_data_source_file xu5819sup1.cif
_cod_data_source_block I
_cod_original_cell_volume 3048.49(9)
_cod_original_sg_symbol_H-M 'C 2/c'
_cod_database_code 2239957
_cod_database_fobs_code 2239957

loop_
_symmetry_equiv_pos_as_xyz
'x, y, z'
'-x, y, -z+1/2'
'x+1/2, y+1/2, z'
'-x+1/2, y+1/2, -z+1/2'
'-x, -y, -z'
'x, -y, z-1/2'
'-x+1/2, -y+1/2, -z'
'x+1/2, -y+1/2, z-1/2'

loop_
_atom_site_type_symbol
_atom_site_label
_atom_site_fract_x
_atom_site_fract_y
_atom_site_fract_z
_atom_site_U_iso_or_equiv
_atom_site_adp_type
_atom_site_calc_flag
_atom_site_refinement_flags
_atom_site_occupancy
_atom_site_symmetry_multiplicity
Cl Cl1 0.53070(2) 0.33359(4) 0.37985(3) 0.03606(13) Uani d . 1 2
S S1 0.74572(2) 0.73246(4) 0.72173(3) 0.02365(11) Uani d . 1 2
F F1 0.93275(7) 0.44638(11) 0.63815(9) 0.0507(3) Uani d . 1 2
O O1 0.64319(6) 0.49502(10) 0.78458(8) 0.0269(2) Uani d . 1 2
O O2 0.70024(6) 0.82105(10) 0.63429(8) 0.0292(3) Uani d . 1 2
C C1 0.68686(8) 0.61394(14) 0.71580(11) 0.0226(3) Uani d . 1 2
C C2 0.63706(8) 0.51802(14) 0.64153(11) 0.0213(3) Uani d . 1 2
C C3 0.61055(8) 0.48595(14) 0.54264(11) 0.0221(3) Uani d . 1 2
C C4 0.56460(8) 0.37943(14) 0.50245(11) 0.0241(3) Uani d . 1 2
C C5 0.54266(8) 0.30586(15) 0.55238(12) 0.0265(3) Uani d . 1 2
C C6 0.56660(8) 0.34393(15) 0.64791(12) 0.0266(3) Uani d . 1 2
H H6 0.5515 0.2996 0.6836 0.032 Uiso calc R 1 2
C C7 0.61300(8) 0.44806(14) 0.68942(11) 0.0232(3) Uani d . 1 2
C C8 0.68791(9) 0.59471(15) 0.79844(11) 0.0262(3) Uani d . 1 2
C C9 0.63008(9) 0.56232(16) 0.48421(11) 0.0283(3) Uani d . 1 2
H H9A 0.6735 0.5237 0.4901 0.042 Uiso calc R 1 2
H H9B 0.6438 0.6478 0.5118 0.042 Uiso calc R 1 2
H H9C 0.5857 0.5654 0.4126 0.042 Uiso calc R 1 2
C C10 0.49526(10) 0.18871(17) 0.50524(15) 0.0374(4) Uani d . 1 2
H H10A 0.4903 0.1467 0.5542 0.056 Uiso calc R 1 2
H H10B 0.5203 0.1320 0.4862 0.056 Uiso calc R 1 2
H H10C 0.4443 0.2111 0.4445 0.056 Uiso calc R 1 2
C C11 0.72805(11) 0.65747(18) 0.89850(13) 0.0383(4) Uani d . 1 2
H H11A 0.6906 0.6839 0.9099 0.057 Uiso calc R 1 2
H H11B 0.7556 0.7312 0.8998 0.057 Uiso calc R 1 2
H H11C 0.7646 0.5988 0.9521 0.057 Uiso calc R 1 2
C C12 0.80080(8) 0.63903(14) 0.69532(11) 0.0225(3) Uani d . 1 2
C C13 0.83516(9) 0.52796(15) 0.74711(12) 0.0284(3) Uani d . 1 2
H H13 0.8277 0.4970 0.7949 0.034 Uiso calc R 1 2
C C14 0.88046(10) 0.46287(16) 0.72827(13) 0.0331(4) Uani d . 1 2
H H14 0.9048 0.3866 0.7629 0.040 Uiso calc R 1 2
C C15 0.88957(10) 0.51084(16) 0.65836(13) 0.0327(4) Uani d . 1 2
C C16 0.85635(9) 0.62098(16) 0.60663(12) 0.0299(4) Uani d . 1 2
H H16 0.8635 0.6511 0.5583 0.036 Uiso calc R 1 2
C C17 0.81203(9) 0.68691(14) 0.62708(11) 0.0255(3) Uani d . 1 2
H H17 0.7895 0.7648 0.5942 0.031 Uiso calc R 1 2

loop_
_atom_site_aniso_label
_atom_site_aniso_U_11
_atom_site_aniso_U_22
_atom_site_aniso_U_33
_atom_site_aniso_U_12
_atom_site_aniso_U_13
_atom_site_aniso_U_23
Cl1 0.0410(2) 0.0357(3) 0.0314(2) -0.00531(17) 0.0216(2) -0.01340(17)
S1 0.0279(2) 0.0221(2) 0.0255(2) -0.00352(14) 0.01845(17) -0.00428(14)
F1 0.0588(7) 0.0477(7) 0.0658(8) 0.0197(6) 0.0481(7) 0.0053(6)
O1 0.0290(6) 0.0332(6) 0.0228(5) -0.0028(5) 0.0177(5) 0.0011(4)
O2 0.0361(6) 0.0221(6) 0.0356(6) 0.0038(5) 0.0247(5) 0.0023(5)
C1 0.0241(7) 0.0236(8) 0.0232(7) -0.0011(6) 0.0158(6) -0.0016(6)
C2 0.0220(7) 0.0216(7) 0.0220(7) 0.0020(6) 0.0140(6) 0.0010(6)
C3 0.0233(7) 0.0228(7) 0.0234(7) 0.0034(6) 0.0156(6) -0.0003(6)
C4 0.0235(7) 0.0235(8) 0.0238(7) 0.0035(6) 0.0133(6) -0.0032(6)
C5 0.0205(7) 0.0224(8) 0.0329(8) 0.0016(6) 0.0139(7) 0.0004(6)
C6 0.0229(7) 0.0268(8) 0.0309(8) 0.0027(6) 0.0165(7) 0.0072(6)
C7 0.0221(7) 0.0253(8) 0.0229(7) 0.0030(6) 0.0138(6) 0.0019(6)
C8 0.0268(8) 0.0301(8) 0.0242(7) -0.0009(6) 0.0166(7) -0.0006(6)
C9 0.0332(8) 0.0314(9) 0.0252(8) -0.0028(7) 0.0202(7) -0.0030(6)
C10 0.0341(9) 0.0292(9) 0.0456(10) -0.0074(7) 0.0220(8) -0.0049(8)
C11 0.0463(10) 0.0478(11) 0.0248(8) -0.0100(8) 0.0234(8) -0.0070(7)
C12 0.0221(7) 0.0221(7) 0.0233(7) -0.0024(6) 0.0136(6) -0.0026(6)
C13 0.0301(8) 0.0269(8) 0.0295(8) -0.0008(6) 0.0185(7) 0.0035(6)
C14 0.0339(9) 0.0256(8) 0.0384(9) 0.0065(7) 0.0209(8) 0.0071(7)
C15 0.0331(9) 0.0316(9) 0.0404(9) 0.0038(7) 0.0256(8) -0.0032(7)
C16 0.0355(9) 0.0308(9) 0.0324(8) -0.0001(7) 0.0251(8) 0.0014(7)
C17 0.0294(8) 0.0223(8) 0.0270(8) 0.0000(6) 0.0181(7) 0.0012(6)

loop_
_atom_type_symbol
_atom_type_description
_atom_type_scat_dispersion_real
_atom_type_scat_dispersion_imag
_atom_type_scat_source
C C 0.0033 0.0016 'International Tables Vol C Tables 4.2.6.8 and 6.1.1.4'
H H 0.0000 0.0000 'International Tables Vol C Tables 4.2.6.8 and 6.1.1.4'
O O 0.0106 0.0060 'International Tables Vol C Tables 4.2.6.8 and 6.1.1.4'
F F 0.0171 0.0103 'International Tables Vol C Tables 4.2.6.8 and 6.1.1.4'
S S 0.1246 0.1234 'International Tables Vol C Tables 4.2.6.8 and 6.1.1.4'
Cl Cl 0.1484 0.1585 'International Tables Vol C Tables 4.2.6.8 and 6.1.1.4'

loop_
_geom_angle_atom_site_label_1
_geom_angle_atom_site_label_2
_geom_angle_atom_site_label_3
_geom_angle
O2 S1 C1 110.89(7)
O2 S1 C12 105.80(7)
C1 S1 C12 99.07(7)
C8 O1 C7 106.37(11)
C8 C1 C2 106.89(13)
C8 C1 S1 118.35(12)
C2 C1 S1 134.60(11)
C7 C2 C3 119.32(14)
C7 C2 C1 104.18(12)
C3 C2 C1 136.49(14)
C4 C3 C2 115.50(13)
C4 C3 C9 122.47(13)
C2 C3 C9 122.03(13)
C3 C4 C5 125.13(14)
C3 C4 Cl1 117.63(12)
C5 C4 Cl1 117.24(12)
C6 C5 C4 117.84(14)
C6 C5 C10 120.25(15)
C4 C5 C10 121.90(15)
C7 C6 C5 117.75(14)
C7 C6 H6 121.1
C5 C6 H6 121.1
C6 C7 O1 124.54(14)
C6 C7 C2 124.32(14)
O1 C7 C2 111.12(13)
C1 C8 O1 111.43(13)
C1 C8 C11 133.34(15)
O1 C8 C11 115.22(13)
C3 C9 H9A 109.5
C3 C9 H9B 109.5
H9A C9 H9B 109.5
C3 C9 H9C 109.5
H9A C9 H9C 109.5
H9B C9 H9C 109.5
C5 C10 H10A 109.5
C5 C10 H10B 109.5
H10A C10 H10B 109.5
C5 C10 H10C 109.5
H10A C10 H10C 109.5
H10B C10 H10C 109.5
C8 C11 H11A 109.5
C8 C11 H11B 109.5
H11A C11 H11B 109.5
C8 C11 H11C 109.5
H11A C11 H11C 109.5
H11B C11 H11C 109.5
C17 C12 C13 121.44(15)
C17 C12 S1 117.25(12)
C13 C12 S1 121.15(12)
C14 C13 C12 119.09(15)
C14 C13 H13 120.5
C12 C13 H13 120.5
C15 C14 C13 118.54(15)
C15 C14 H14 120.7
C13 C14 H14 120.7
F1 C15 C16 117.87(16)
F1 C15 C14 118.86(15)
C16 C15 C14 123.27(15)
C15 C16 C17 117.94(15)
C15 C16 H16 121.0
C17 C16 H16 121.0
C12 C17 C16 119.69(15)
C12 C17 H17 120.2
C16 C17 H17 120.2

loop_
_geom_bond_atom_site_label_1
_geom_bond_atom_site_label_2
_geom_bond_distance
Cl1 C4 1.7487(15)
S1 O2 1.4943(11)
S1 C1 1.7581(16)
S1 C12 1.7977(15)
F1 C15 1.3543(19)
O1 C8 1.3637(19)
O1 C7 1.3767(18)
C1 C8 1.358(2)
C1 C2 1.458(2)
C2 C7 1.391(2)
C2 C3 1.402(2)
C3 C4 1.390(2)
C3 C9 1.499(2)
C4 C5 1.406(2)
C5 C6 1.385(2)
C5 C10 1.505(2)
C6 C7 1.375(2)
C6 H6 0.9500
C8 C11 1.481(2)
C9 H9A 0.9800
C9 H9B 0.9800
C9 H9C 0.9800
C10 H10A 0.9800
C10 H10B 0.9800
C10 H10C 0.9800
C11 H11A 0.9800
C11 H11B 0.9800
C11 H11C 0.9800
C12 C17 1.378(2)
C12 C13 1.386(2)
C13 C14 1.382(2)
C13 H13 0.9500
C14 C15 1.374(2)
C14 H14 0.9500
C15 C16 1.373(2)
C16 C17 1.386(2)
C16 H16 0.9500
C17 H17 0.9500

loop_
_geom_hbond_atom_site_label_D
_geom_hbond_atom_site_label_H
_geom_hbond_atom_site_label_A
_geom_hbond_site_symmetry_A
_geom_hbond_distance_DH
_geom_hbond_distance_HA
_geom_hbond_distance_DA
_geom_hbond_angle_DHA
C9 H9B O2 . 0.98 2.45 3.3901(19) 161
C13 H13 O2 4_646 0.95 2.46 3.3191(19) 150

loop_
_geom_torsion_atom_site_label_1
_geom_torsion_atom_site_label_2
_geom_torsion_atom_site_label_3
_geom_torsion_atom_site_label_4
_geom_torsion
O2 S1 C1 C8 -126.73(13)
C12 S1 C1 C8 122.41(13)
O2 S1 C1 C2 58.56(17)
C12 S1 C1 C2 -52.31(16)
C8 C1 C2 C7 -0.45(17)
S1 C1 C2 C7 174.69(13)
C8 C1 C2 C3 178.67(17)
S1 C1 C2 C3 -6.2(3)
C7 C2 C3 C4 -3.6(2)
C1 C2 C3 C4 177.39(16)
C7 C2 C3 C9 175.93(14)
C1 C2 C3 C9 -3.1(3)
C2 C3 C4 C5 1.2(2)
C9 C3 C4 C5 -178.27(14)
C2 C3 C4 Cl1 -179.26(11)
C9 C3 C4 Cl1 1.2(2)
C3 C4 C5 C6 2.0(2)
Cl1 C4 C5 C6 -177.49(11)
C3 C4 C5 C10 -177.52(15)
Cl1 C4 C5 C10 3.0(2)
C4 C5 C6 C7 -2.8(2)
C10 C5 C6 C7 176.77(15)
C5 C6 C7 O1 -177.99(14)
C5 C6 C7 C2 0.4(2)
C8 O1 C7 C6 177.66(14)
C8 O1 C7 C2 -0.91(16)
C3 C2 C7 C6 3.0(2)
C1 C2 C7 C6 -177.73(14)
C3 C2 C7 O1 -178.47(13)
C1 C2 C7 O1 0.84(16)
C2 C1 C8 O1 -0.09(18)
S1 C1 C8 O1 -176.16(10)
C2 C1 C8 C11 178.60(18)
S1 C1 C8 C11 2.5(3)
C7 O1 C8 C1 0.60(17)
C7 O1 C8 C11 -178.34(14)
O2 S1 C12 C17 20.45(14)
C1 S1 C12 C17 135.32(13)
O2 S1 C12 C13 -164.15(12)
C1 S1 C12 C13 -49.28(14)
C17 C12 C13 C14 -1.2(2)
S1 C12 C13 C14 -176.44(12)
C12 C13 C14 C15 -0.2(2)
C13 C14 C15 F1 -178.81(16)
C13 C14 C15 C16 0.5(3)
F1 C15 C16 C17 179.87(15)
C14 C15 C16 C17 0.5(3)
C13 C12 C17 C16 2.3(2)
S1 C12 C17 C16 177.70(12)
C15 C16 C17 C12 -1.9(2)
